data_4336659
loop_
_publ_author_name
'Kiyomi Ehama'
'Yusuke Ohmichi'
'Soichiro Sakamoto'
'Takeshi Fujinami'
'Naohide Matsumoto'
'Naotaka Mochida'
'Takayuki Ishida'
'Yukinari Sunatsuki'
'Masanobu Tsuchimoto'
'Nazzareno Re'

_publ_contact_author_email naohide@aster.sci.kumamoto-u.ac.jp
_publ_contact_author_fax +81-96-342-3390
_publ_contact_author_name 'Naohide Matsumoto'
_publ_contact_author_phone +81-96-342-3390
_publ_section_title
;
 Synthesis, Structure, Luminescent, and Magnetic Properties of
 Carbonato-Bridged ZnII2LnIII2 Complexes [(\m4-CO3)2{ZnIILnLnIII(NO3)}2]
 (LnIII= GdIII, TbIII, DyIII;
 L1=N,N'-Bis(3-methoxy-2-oxybenzylidene)-1,3-propanediaminato,
 L2=N,N'-Bis(3-ethoxy-2-oxybenzylidene)-1,3-propanediaminato)
;
_journal_name_full 'Inorganic Chemistry'
_journal_page_first 12828
_journal_page_last 12841
_journal_paper_doi 10.1021/ic4022273
_journal_volume 52
_journal_year 2013
_chemical_formula_moiety 'C23 H26 Dy N3 O11 Zn'
_chemical_formula_sum 'C23 H26 Dy N3 O11 Zn'
_chemical_formula_weight 748.35
_space_group_IT_number 14
_symmetry_cell_setting monoclinic
_symmetry_Int_Tables_number 14
_symmetry_space_group_name_Hall '-P 2ybc'
_symmetry_space_group_name_H-M 'P 1 21/c 1'
_atom_sites_solution_hydrogens geom
_atom_sites_solution_primary direct
_atom_sites_solution_secondary difmap
_cell_angle_alpha 90.0000
_cell_angle_beta 90.0319(10)
_cell_angle_gamma 90.0000
_cell_formula_units_Z 4
_cell_length_a 11.6705(4)
_cell_length_b 10.4618(5)
_cell_length_c 20.9683(6)
_cell_measurement_reflns_used 18173
_cell_measurement_temperature 150
_cell_measurement_theta_max 27.45
_cell_measurement_theta_min 3.26
_cell_volume 2560.11(17)
_computing_cell_refinement 'RAPID AUTO'
_computing_data_collection 'RAPID AUTO (Rigaku, ????)'
_computing_data_reduction 'RAPID AUTO'
_computing_molecular_graphics 'CrystalStructure 4.0'
_computing_publication_material 'CrystalStructure 4.0 (Rigaku, 2010)'
_computing_structure_refinement 'SHELXL97 (Sheldrick, 2008)'
_computing_structure_solution 'SIR92 (Altomare, et al., 1994)'
_diffrn_ambient_temperature 150
_diffrn_detector_area_resol_mean 10.000
_diffrn_measured_fraction_theta_full 0.994
_diffrn_measured_fraction_theta_max 0.994
_diffrn_measurement_device_type 'Rigaku R-AXIS RAPID'
_diffrn_measurement_method \w
_diffrn_radiation_type 'Mo K\a'
_diffrn_radiation_wavelength 0.71075
_diffrn_reflns_av_R_equivalents 0.0439
_diffrn_reflns_limit_h_max 15
_diffrn_reflns_limit_h_min -13
_diffrn_reflns_limit_k_max 13
_diffrn_reflns_limit_k_min -13
_diffrn_reflns_limit_l_max 27
_diffrn_reflns_limit_l_min -27
_diffrn_reflns_number 24082
_diffrn_reflns_theta_full 27.47
_diffrn_reflns_theta_max 27.47
_diffrn_standards_number 0
_exptl_absorpt_coefficient_mu 3.904
_exptl_absorpt_correction_T_max 0.600
_exptl_absorpt_correction_T_min 0.329
_exptl_absorpt_correction_type multi-scan
_exptl_absorpt_process_details 'ABSCOR (Rigaku, 1995)'
_exptl_crystal_colour colorless
_exptl_crystal_density_diffrn 1.941
_exptl_crystal_description block
_exptl_crystal_F_000 1476.00
_exptl_crystal_size_max 0.211
_exptl_crystal_size_mid 0.202
_exptl_crystal_size_min 0.131
_refine_diff_density_max 1.530
_refine_diff_density_min -1.590
_refine_ls_extinction_method none
_refine_ls_goodness_of_fit_ref 1.095
_refine_ls_hydrogen_treatment constr
_refine_ls_number_parameters 352
_refine_ls_number_reflns 5827
_refine_ls_number_restraints 0
_refine_ls_R_factor_gt 0.0348
_refine_ls_shift/su_max 0.002
_refine_ls_structure_factor_coef Fsqd
_refine_ls_weighting_details 'w = 1/[\s^2^(Fo^2^)+(0.0487P)^2^+7.4252P] where P=(Fo^2^+2Fc^2^)/3'
_refine_ls_weighting_scheme calc
_refine_ls_wR_factor_ref 0.1033
_reflns_number_gt 5038
_reflns_number_total 5827
_reflns_threshold_expression F^2^>2.0\s(F^2^)
_cod_data_source_file ic4022273_si_002_4.cif
_cod_data_source_block ZnDy1
_cod_original_cell_volume 2560.10(16)
_cod_database_code 4336659

loop_
_symmetry_equiv_pos_site_id
_symmetry_equiv_pos_as_xyz
1 +X,+Y,+Z
2 -X,1/2+Y,1/2-Z
3 -X,-Y,-Z
4 +X,1/2-Y,1/2+Z

loop_
_atom_site_label
_atom_site_type_symbol
_atom_site_fract_x
_atom_site_fract_y
_atom_site_fract_z
_atom_site_U_iso_or_equiv
_atom_site_adp_type
_atom_site_occupancy
_atom_site_symmetry_multiplicity
_atom_site_calc_flag
_atom_site_refinement_flags
Dy1 Dy 0.879136(18) 0.63398(2) 0.507960(9) 0.02407(9) Uani 1.0 4 d .
Zn1 Zn 0.72560(5) 0.50574(6) 0.38261(2) 0.02800(14) Uani 1.0 4 d .
O1 O 0.8056(3) 0.4896(4) 0.59412(15) 0.0311(8) Uani 1.0 4 d .
O2 O 0.7153(3) 0.5236(4) 0.48140(14) 0.0270(7) Uani 1.0 4 d .
O3 O 0.8314(3) 0.6593(4) 0.40048(15) 0.0291(8) Uani 1.0 4 d .
O4 O 1.0121(3) 0.7724(4) 0.44662(16) 0.0335(8) Uani 1.0 4 d .
O5 O 0.8394(3) 0.3626(4) 0.37697(17) 0.0331(8) Uani 1.0 4 d .
O6 O 0.9471(3) 0.4488(4) 0.45594(16) 0.0317(8) Uani 1.0 4 d .
O7 O 1.0069(3) 0.2776(4) 0.40812(16) 0.0330(8) Uani 1.0 4 d .
O8 O 0.7430(4) 0.7411(4) 0.58371(18) 0.0389(9) Uani 1.0 4 d .
O9 O 0.8063(4) 0.8555(4) 0.50677(19) 0.0423(10) Uani 1.0 4 d .
O10 O 0.7025(5) 0.9429(4) 0.5808(3) 0.0600(13) Uani 1.0 4 d .
O11 O 0.6506(7) 0.0233(17) 0.2936(4) 0.216(8) Uani 1.0 4 d .
N1 N 0.5691(4) 0.4138(5) 0.3845(2) 0.0353(10) Uani 1.0 4 d .
N2 N 0.7165(4) 0.5657(5) 0.2885(2) 0.0369(11) Uani 1.0 4 d .
N3 N 0.7492(4) 0.8496(5) 0.5584(3) 0.0363(11) Uani 1.0 4 d .
C1 C 0.8346(5) 0.5061(6) 0.6607(2) 0.0348(12) Uani 1.0 4 d .
C2 C 0.7095(5) 0.4183(5) 0.5806(3) 0.0295(11) Uani 1.0 4 d .
C3 C 0.6567(6) 0.3357(6) 0.6230(3) 0.0396(13) Uani 1.0 4 d .
C4 C 0.5597(6) 0.2665(7) 0.6030(3) 0.0522(17) Uani 1.0 4 d .
C5 C 0.5198(6) 0.2779(7) 0.5428(3) 0.0485(16) Uani 1.0 4 d .
C6 C 0.5743(5) 0.3613(5) 0.4976(3) 0.0333(12) Uani 1.0 4 d .
C7 C 0.6672(4) 0.4371(5) 0.5179(3) 0.0264(10) Uani 1.0 4 d .
C8 C 0.5264(5) 0.3618(5) 0.4344(3) 0.0360(12) Uani 1.0 4 d .
C9 C 0.5042(6) 0.3905(7) 0.3246(3) 0.0476(16) Uani 1.0 4 d .
C10 C 0.5826(7) 0.3879(7) 0.2668(3) 0.0538(17) Uani 1.0 4 d .
C11 C 0.6270(6) 0.5146(8) 0.2460(3) 0.0583(19) Uani 1.0 4 d .
C12 C 0.7946(6) 0.6312(6) 0.2617(3) 0.0382(13) Uani 1.0 4 d .
C13 C 0.8926(5) 0.6933(5) 0.2921(3) 0.0332(11) Uani 1.0 4 d .
C14 C 0.9750(5) 0.7483(6) 0.2509(3) 0.0367(12) Uani 1.0 4 d .
C15 C 1.0660(5) 0.8140(6) 0.2748(3) 0.0411(13) Uani 1.0 4 d .
C16 C 1.0822(5) 0.8264(6) 0.3400(3) 0.0369(12) Uani 1.0 4 d .
C17 C 1.0035(5) 0.7701(5) 0.3808(3) 0.0321(11) Uani 1.0 4 d .
C18 C 0.9051(5) 0.7045(5) 0.3584(3) 0.0285(10) Uani 1.0 4 d .
C19 C 1.0943(6) 0.8602(6) 0.4728(3) 0.0434(15) Uani 1.0 4 d .
C20 C 0.9275(5) 0.3621(5) 0.4122(3) 0.0290(11) Uani 1.0 4 d .
C21 C 0.8229(6) 0.0317(8) 0.3461(4) 0.0578(18) Uani 1.0 4 d .
C22 C 0.7000(7) 0.0342(11) 0.3429(4) 0.079(3) Uani 1.0 4 d .
C23 C 0.6275(8) 0.0474(10) 0.4047(4) 0.080(3) Uani 1.0 4 d .
H1 H 0.9000 0.5645 0.6644 0.0418 Uiso 1.0 4 calc R
H2 H 0.8548 0.4232 0.6793 0.0418 Uiso 1.0 4 calc R
H3 H 0.7688 0.5420 0.6835 0.0418 Uiso 1.0 4 calc R
H4 H 0.6856 0.3259 0.6651 0.0476 Uiso 1.0 4 calc R
H5 H 0.5219 0.2113 0.6322 0.0626 Uiso 1.0 4 calc R
H6 H 0.4546 0.2299 0.5300 0.0581 Uiso 1.0 4 calc R
H7 H 0.4553 0.3189 0.4291 0.0432 Uiso 1.0 4 calc R
H8 H 0.4463 0.4587 0.3190 0.0571 Uiso 1.0 4 calc R
H9 H 0.4633 0.3079 0.3278 0.0571 Uiso 1.0 4 calc R
H10 H 0.6487 0.3319 0.2766 0.0646 Uiso 1.0 4 calc R
H11 H 0.5403 0.3489 0.2308 0.0646 Uiso 1.0 4 calc R
H12 H 0.6587 0.5064 0.2024 0.0699 Uiso 1.0 4 calc R
H13 H 0.5625 0.5761 0.2442 0.0699 Uiso 1.0 4 calc R
H14 H 0.7885 0.6408 0.2168 0.0458 Uiso 1.0 4 calc R
H15 H 0.9667 0.7392 0.2061 0.0440 Uiso 1.0 4 calc R
H16 H 1.1194 0.8520 0.2463 0.0493 Uiso 1.0 4 calc R
H17 H 1.1459 0.8725 0.3564 0.0443 Uiso 1.0 4 calc R
H18 H 1.0921 0.9405 0.4486 0.0521 Uiso 1.0 4 calc R
H19 H 1.1712 0.8229 0.4699 0.0521 Uiso 1.0 4 calc R
H20 H 1.0757 0.8772 0.5175 0.0521 Uiso 1.0 4 calc R
H21 H 0.8543 0.0987 0.3185 0.0694 Uiso 1.0 4 calc R
H22 H 0.8507 -0.0519 0.3318 0.0694 Uiso 1.0 4 calc R
H23 H 0.8475 0.0465 0.3902 0.0694 Uiso 1.0 4 calc R
H24 H 0.5805 -0.0294 0.4104 0.0956 Uiso 1.0 4 calc R
H25 H 0.5776 0.1224 0.4013 0.0956 Uiso 1.0 4 calc R
H26 H 0.6787 0.0574 0.4415 0.0956 Uiso 1.0 4 calc R

loop_
_atom_site_aniso_label
_atom_site_aniso_U_11
_atom_site_aniso_U_22
_atom_site_aniso_U_33
_atom_site_aniso_U_12
_atom_site_aniso_U_13
_atom_site_aniso_U_23
Dy1 0.02565(14) 0.02671(14) 0.01986(12) -0.00297(8) -0.00015(8) -0.00009(8)
Zn1 0.0273(3) 0.0340(3) 0.0227(3) -0.0020(3) -0.0020(2) -0.0008(2)
O1 0.0325(19) 0.037(2) 0.0235(16) -0.0083(15) -0.0008(14) 0.0013(14)
O2 0.0275(18) 0.0339(19) 0.0197(15) -0.0045(14) -0.0007(13) 0.0006(13)
O3 0.034(2) 0.0347(19) 0.0188(15) -0.0044(15) 0.0006(14) 0.0014(13)
O4 0.037(2) 0.036(2) 0.0279(17) -0.0098(16) -0.0020(15) 0.0001(15)
O5 0.029(2) 0.036(2) 0.0335(19) 0.0025(15) -0.0019(15) -0.0055(15)
O6 0.032(2) 0.035(2) 0.0279(17) -0.0007(15) -0.0058(14) -0.0082(15)
O7 0.0315(19) 0.0330(19) 0.0345(18) 0.0010(15) -0.0036(15) -0.0056(15)
O8 0.038(3) 0.040(3) 0.038(2) -0.0040(17) 0.0065(16) 0.0011(17)
O9 0.049(3) 0.040(3) 0.038(2) 0.0041(18) 0.0052(18) -0.0004(17)
O10 0.077(4) 0.033(3) 0.069(3) 0.009(3) 0.032(3) -0.009(2)
O11 0.070(6) 0.50(3) 0.082(6) 0.007(9) -0.019(4) -0.094(10)
N1 0.029(3) 0.043(3) 0.034(3) -0.005(2) -0.0040(18) -0.006(2)
N2 0.033(3) 0.047(3) 0.030(3) 0.000(2) -0.0074(18) 0.005(2)
N3 0.033(3) 0.031(3) 0.045(3) -0.0036(19) 0.009(2) -0.001(2)
C1 0.040(3) 0.047(4) 0.017(3) -0.005(3) -0.004(2) 0.002(2)
C2 0.033(3) 0.031(3) 0.024(3) -0.003(2) 0.0026(19) 0.0009(19)
C3 0.048(4) 0.044(4) 0.027(3) -0.010(3) -0.002(3) 0.010(3)
C4 0.056(4) 0.051(4) 0.050(4) -0.022(4) 0.001(3) 0.018(3)
C5 0.046(4) 0.055(4) 0.044(4) -0.026(3) -0.006(3) 0.006(3)
C6 0.031(3) 0.038(3) 0.031(3) -0.007(3) -0.002(2) 0.003(2)
C7 0.023(3) 0.024(3) 0.032(3) -0.0020(18) 0.0064(19) 0.0015(19)
C8 0.024(3) 0.040(3) 0.045(3) -0.010(3) 0.006(3) -0.005(3)
C9 0.035(4) 0.077(5) 0.030(3) -0.011(3) -0.008(3) -0.008(3)
C10 0.054(4) 0.073(5) 0.034(3) -0.001(4) -0.009(3) -0.019(3)
C11 0.047(4) 0.091(6) 0.037(4) -0.016(4) -0.011(3) 0.012(4)
C12 0.056(4) 0.042(4) 0.017(3) 0.003(3) -0.008(3) 0.004(2)
C13 0.041(3) 0.033(3) 0.026(3) 0.004(3) -0.002(2) 0.005(2)
C14 0.050(4) 0.044(4) 0.016(2) 0.002(3) 0.004(2) 0.008(2)
C15 0.043(4) 0.044(4) 0.037(3) -0.003(3) 0.012(3) 0.013(3)
C16 0.038(3) 0.039(3) 0.034(3) -0.003(3) 0.004(3) 0.007(3)
C17 0.041(3) 0.030(3) 0.026(3) -0.002(3) -0.001(2) 0.004(2)
C18 0.033(3) 0.029(3) 0.023(3) 0.001(2) 0.0027(19) 0.0062(19)
C19 0.051(4) 0.048(4) 0.031(3) -0.020(3) -0.003(3) -0.003(3)
C20 0.026(3) 0.031(3) 0.030(3) -0.001(2) -0.001(2) -0.0029(19)
C21 0.057(5) 0.065(5) 0.052(4) -0.000(4) -0.004(4) -0.016(4)
C22 0.057(5) 0.118(8) 0.063(5) 0.008(5) -0.011(4) -0.029(5)
C23 0.078(6) 0.097(7) 0.064(5) 0.016(5) -0.003(5) -0.003(5)

loop_
_atom_type_symbol
_atom_type_description
_atom_type_scat_dispersion_real
_atom_type_scat_dispersion_imag
_atom_type_scat_source
C C 0.0033 0.0016
;
International Tables for Crystallography
(1992, Vol. C, Tables 4.2.6.8 and 6.1.1.4)
;
H H 0.0000 0.0000
;
International Tables for Crystallography
(1992, Vol. C, Table 6.1.1.4)
;
O O 0.0106 0.0060
;
International Tables for Crystallography
(1992, Vol. C, Tables 4.2.6.8 and 6.1.1.4)
;
N N 0.0061 0.0033
;
International Tables for Crystallography
(1992, Vol. C, Tables 4.2.6.8 and 6.1.1.4)
;
Zn Zn 0.2839 1.4301
;
International Tables for Crystallography
(1992, Vol. C, Tables 4.2.6.8 and 6.1.1.4)
;
Dy Dy -0.1892 4.4098
;
International Tables for Crystallography
(1992, Vol. C, Tables 4.2.6.8 and 6.1.1.4)
;

loop_
_geom_angle_atom_site_label_1
_geom_angle_atom_site_label_2
_geom_angle_atom_site_label_3
_geom_angle
_geom_angle_publ_flag
_geom_angle_site_symmetry_1
_geom_angle_site_symmetry_3
O1 Dy1 O2 65.63(11) yes . .
O1 Dy1 O3 132.98(12) yes . .
O1 Dy1 O4 159.95(12) yes . .
O1 Dy1 O6 87.35(12) yes . .
O1 Dy1 O6 80.81(12) yes . 3_766
O1 Dy1 O7 83.89(12) yes . 3_766
O1 Dy1 O8 66.18(12) yes . .
O1 Dy1 O9 117.06(13) yes . .
O1 Dy1 C20 81.66(13) yes . 3_766
O2 Dy1 O3 68.02(12) yes . .
O2 Dy1 O4 133.38(11) yes . .
O2 Dy1 O6 75.88(12) yes . .
O2 Dy1 O6 127.93(13) yes . 3_766
O2 Dy1 O7 146.49(11) yes . 3_766
O2 Dy1 O8 81.43(12) yes . .
O2 Dy1 O9 100.50(14) yes . .
O2 Dy1 C20 144.94(13) yes . 3_766
O3 Dy1 O4 65.36(12) yes . .
O3 Dy1 O6 74.18(12) yes . .
O3 Dy1 O6 124.22(12) yes . 3_766
O3 Dy1 O7 142.96(12) yes . 3_766
O3 Dy1 O8 114.13(13) yes . .
O3 Dy1 O9 78.58(13) yes . .
O3 Dy1 C20 139.83(14) yes . 3_766
O4 Dy1 O6 91.67(12) yes . .
O4 Dy1 O6 80.85(12) yes . 3_766
O4 Dy1 O7 78.91(12) yes . 3_766
O4 Dy1 O8 117.59(13) yes . .
O4 Dy1 O9 70.28(13) yes . .
O4 Dy1 C20 78.33(13) yes . 3_766
O6 Dy1 O6 63.43(12) yes . 3_766
O6 Dy1 O7 118.06(12) yes . 3_766
O6 Dy1 O8 150.62(13) yes . .
O6 Dy1 O9 151.83(13) yes . .
O6 Dy1 C20 90.99(13) yes . 3_766
O6 Dy1 O7 54.64(12) yes 3_766 3_766
O6 Dy1 O8 120.74(12) yes 3_766 .
O6 Dy1 O9 130.67(14) yes 3_766 .
O6 Dy1 C20 27.57(13) yes 3_766 3_766
O7 Dy1 O8 73.38(12) yes 3_766 .
O7 Dy1 O9 80.55(13) yes 3_766 .
O7 Dy1 C20 27.08(13) yes 3_766 3_766
O8 Dy1 O9 50.90(13) yes . .
O8 Dy1 C20 97.18(14) yes . 3_766
O9 Dy1 C20 105.60(14) yes . 3_766
O2 Zn1 O3 77.53(13) yes . .
O2 Zn1 O5 99.46(14) yes . .
O2 Zn1 N1 88.35(16) yes . .
O2 Zn1 N2 156.36(17) yes . .
O3 Zn1 O5 101.32(15) yes . .
O3 Zn1 N1 152.85(17) yes . .
O3 Zn1 N2 88.14(16) yes . .
O5 Zn1 N1 103.83(17) yes . .
O5 Zn1 N2 101.75(17) yes . .
N1 Zn1 N2 96.56(18) yes . .
Dy1 O1 C1 122.9(3) yes . .
Dy1 O1 C2 117.2(3) yes . .
C1 O1 C2 117.1(4) yes . .
Dy1 O2 Zn1 103.72(14) yes . .
Dy1 O2 C7 124.1(3) yes . .
Zn1 O2 C7 122.9(3) yes . .
Dy1 O3 Zn1 103.28(14) yes . .
Dy1 O3 C18 122.0(3) yes . .
Zn1 O3 C18 123.3(3) yes . .
Dy1 O4 C17 117.4(3) yes . .
Dy1 O4 C19 126.4(3) yes . .
C17 O4 C19 116.1(4) yes . .
Zn1 O5 C20 120.4(4) yes . .
Dy1 O6 Dy1 116.57(15) yes . 3_766
Dy1 O6 C20 146.4(4) yes . .
Dy1 O6 C20 97.0(3) yes 3_766 .
Dy1 O7 C20 94.9(3) yes 3_766 .
Dy1 O8 N3 95.7(3) yes . .
Dy1 O9 N3 97.3(3) yes . .
Zn1 N1 C8 123.9(4) yes . .
Zn1 N1 C9 120.7(4) yes . .
C8 N1 C9 115.0(5) yes . .
Zn1 N2 C11 120.2(4) yes . .
Zn1 N2 C12 123.2(4) yes . .
C11 N2 C12 115.8(5) yes . .
O8 N3 O9 115.7(5) yes . .
O8 N3 O10 122.6(5) yes . .
O9 N3 O10 121.7(5) yes . .
O1 C2 C3 124.6(5) yes . .
O1 C2 C7 113.6(5) yes . .
C3 C2 C7 121.8(5) yes . .
C2 C3 C4 119.2(5) yes . .
C3 C4 C5 120.7(6) yes . .
C4 C5 C6 121.1(6) yes . .
C5 C6 C7 119.0(5) yes . .
C5 C6 C8 115.9(5) yes . .
C7 C6 C8 125.1(5) yes . .
O2 C7 C2 119.2(5) yes . .
O2 C7 C6 122.8(5) yes . .
C2 C7 C6 118.0(5) yes . .
N1 C8 C6 127.1(5) yes . .
N1 C9 C10 111.7(5) yes . .
C9 C10 C11 115.4(6) yes . .
N2 C11 C10 113.0(6) yes . .
N2 C12 C13 127.4(5) yes . .
C12 C13 C14 116.5(5) yes . .
C12 C13 C18 123.4(5) yes . .
C14 C13 C18 120.0(5) yes . .
C13 C14 C15 120.8(5) yes . .
C14 C15 C16 121.1(6) yes . .
C15 C16 C17 118.6(6) yes . .
O4 C17 C16 124.0(5) yes . .
O4 C17 C18 113.4(5) yes . .
C16 C17 C18 122.5(5) yes . .
O3 C18 C13 124.4(5) yes . .
O3 C18 C17 118.7(5) yes . .
C13 C18 C17 116.9(5) yes . .
Dy1 C20 O5 178.6(4) yes 3_766 .
Dy1 C20 O6 55.4(3) yes 3_766 .
Dy1 C20 O7 58.0(3) yes 3_766 .
O5 C20 O6 123.2(5) yes . .
O5 C20 O7 123.3(5) yes . .
O6 C20 O7 113.4(5) yes . .
O11 C22 C21 121.5(8) yes . .
O11 C22 C23 118.1(8) yes . .
C21 C22 C23 120.4(7) yes . .

loop_
_geom_bond_atom_site_label_1
_geom_bond_atom_site_label_2
_geom_bond_distance
_geom_bond_publ_flag
_geom_bond_site_symmetry_2
Dy1 O1 2.507(4) yes .
Dy1 O2 2.302(4) yes .
Dy1 O3 2.336(4) yes .
Dy1 O4 2.483(4) yes .
Dy1 O6 2.361(4) yes .
Dy1 O6 2.331(4) yes 3_766
Dy1 O7 2.392(4) yes 3_766
Dy1 O8 2.511(4) yes .
Dy1 O9 2.469(4) yes .
Dy1 C20 2.809(5) yes 3_766
Zn1 O2 2.083(3) yes .
Zn1 O3 2.060(4) yes .
Zn1 O5 2.005(4) yes .
Zn1 N1 2.065(5) yes .
Zn1 N2 2.073(5) yes .
O1 C1 1.447(6) yes .
O1 C2 1.376(7) yes .
O2 C7 1.312(6) yes .
O3 C18 1.321(6) yes .
O4 C17 1.384(6) yes .
O4 C19 1.436(8) yes .
O5 C20 1.266(7) yes .
O6 C20 1.310(6) yes .
O7 C20 1.284(6) yes .
O8 N3 1.255(6) yes .
O9 N3 1.273(7) yes .
O10 N3 1.212(7) yes .
O11 C22 1.188(12) yes .
N1 C8 1.281(8) yes .
N1 C9 1.487(8) yes .
N2 C11 1.475(9) yes .
N2 C12 1.272(8) yes .
C2 C3 1.386(8) yes .
C2 C7 1.417(7) yes .
C3 C4 1.407(9) yes .
C4 C5 1.352(9) yes .
C5 C6 1.436(9) yes .
C6 C7 1.408(8) yes .
C6 C8 1.439(8) yes .
C9 C10 1.517(9) yes .
C10 C11 1.489(11) yes .
C12 C13 1.462(8) yes .
C13 C14 1.415(8) yes .
C13 C18 1.403(7) yes .
C14 C15 1.361(9) yes .
C15 C16 1.386(8) yes .
C16 C17 1.388(8) yes .
C17 C18 1.417(8) yes .
C21 C22 1.436(11) yes .
C22 C23 1.555(12) yes .
C1 H1 0.980 no .
C1 H2 0.980 no .
C1 H3 0.980 no .
C3 H4 0.950 no .
C4 H5 0.950 no .
C5 H6 0.950 no .
C8 H7 0.950 no .
C9 H8 0.990 no .
C9 H9 0.990 no .
C10 H10 0.990 no .
C10 H11 0.990 no .
C11 H12 0.990 no .
C11 H13 0.990 no .
C12 H14 0.950 no .
C14 H15 0.950 no .
C15 H16 0.950 no .
C16 H17 0.950 no .
C19 H18 0.980 no .
C19 H19 0.980 no .
C19 H20 0.980 no .
C21 H21 0.980 no .
C21 H22 0.980 no .
C21 H23 0.980 no .
C23 H24 0.980 no .
C23 H25 0.980 no .
C23 H26 0.980 no .

loop_
_geom_contact_atom_site_label_1
_geom_contact_atom_site_label_2
_geom_contact_distance
_geom_contact_publ_flag
_geom_contact_site_symmetry_2
Zn1 O6 3.066(4) no .
Zn1 C6 3.350(6) no .
Zn1 C10 3.193(7) no .
Zn1 C13 3.355(6) no .
O1 O4 3.574(5) no 3_766
O1 C17 3.552(7) no 3_766
O2 C8 2.949(7) no .
O2 C20 3.331(6) no .
O3 C12 2.956(6) no .
O3 C20 3.314(6) no .
O6 C1 3.564(7) no 3_766
O6 C7 3.518(6) no .
O6 C18 3.403(6) no .
O6 C19 3.595(7) no 3_766
O7 N3 3.220(6) no 3_766
O7 C1 3.260(7) no 3_766
O7 C19 3.117(7) no 3_766
O8 C1 3.129(7) no .
O8 C2 3.400(7) no .
O8 C7 3.578(6) no .
O9 C19 3.438(8) no .
N1 C7 3.032(7) no .
N1 C11 3.164(8) no .
N2 C9 3.173(8) no .
N2 C18 3.016(7) no .
C1 C3 2.848(9) no .
C1 C17 3.561(8) no 3_766
C1 C20 3.457(8) no 3_766
C2 C5 2.773(9) no .
C3 C6 2.812(8) no .
C3 C16 3.572(9) no 3_766
C4 C7 2.819(8) no .
C8 C10 3.585(9) no .
C10 C12 3.551(10) no .
C13 C16 2.800(8) no .
C14 C17 2.753(7) no .
C15 C18 2.814(8) no .
C16 C19 2.810(8) no .
C19 C20 3.360(8) no 3_766
O2 C5 3.478(8) no 3_666
O2 C8 3.537(7) no 3_666
O5 C15 3.406(7) no 2_745
O5 C21 3.527(9) no .
O7 C14 3.355(6) no 2_745
O7 C21 3.594(9) no .
O8 C8 3.344(7) no 3_666
O9 C19 3.221(8) no 3_776
O9 C23 3.599(10) no 1_565
O10 C19 3.336(8) no 3_776
O11 C1 3.532(10) no 4_554
O11 C9 3.366(12) no 2_645
O11 C10 3.318(13) no 2_645
O11 C11 3.345(11) no 2_645
C1 O11 3.532(10) no 4_555
C1 C14 3.586(8) no 4_565
C3 C9 3.597(9) no 3_666
C5 O2 3.478(8) no 3_666
C6 C6 3.382(8) no 3_666
C6 C7 3.536(8) no 3_666
C6 C8 3.435(8) no 3_666
C7 C6 3.536(8) no 3_666
C7 C8 3.246(8) no 3_666
C8 O2 3.537(7) no 3_666
C8 O8 3.344(7) no 3_666
C8 C6 3.435(8) no 3_666
C8 C7 3.246(8) no 3_666
C8 C23 3.550(12) no .
C9 O11 3.366(12) no 2_655
C9 C3 3.597(9) no 3_666
C10 O11 3.318(13) no 2_655
C11 O11 3.345(11) no 2_655
C14 O7 3.355(6) no 2_755
C14 C1 3.586(8) no 4_564
C15 O5 3.406(7) no 2_755
C17 C21 3.530(10) no 1_565
C18 C21 3.564(10) no 1_565
C19 O9 3.221(8) no 3_776
C19 O10 3.336(8) no 3_776
C21 O5 3.527(9) no .
C21 O7 3.594(9) no .
C21 C17 3.530(10) no 1_545
C21 C18 3.564(10) no 1_545
C23 O9 3.599(10) no 1_545
C23 C8 3.550(12) no .
